data_1574997
loop_
_publ_author_name
'Vinod, Kavya'
'Thomas, Diana'
'Hariharan, Mahesh'

_publ_section_title
;
 Structural disorder as a key to photoprotection in eumelanin multimers.
;
_journal_issue 31
_journal_name_full 'Chemical science'
_journal_page_first 14304
_journal_page_last 14313
_journal_paper_doi 10.1039/d5sc00920k
_journal_volume 16
_journal_year 2025
_chemical_formula_moiety 'C21 H20 N2 O5'
_chemical_formula_sum 'C21 H20 N2 O5'
_chemical_formula_weight 380.39
_space_group_crystal_system monoclinic
_space_group_IT_number 14
_space_group_name_Hall '-P 2ybc'
_space_group_name_H-M_alt 'P 1 21/c 1'
_atom_sites_solution_hydrogens geom
_audit_creation_date 2024-10-02
_audit_creation_method
;
Olex2 1.5
(compiled 2022.04.07 svn.rca3783a0 for OlexSys, GUI svn.r6498)
;
_audit_update_record
;
2024-10-10 deposited with the CCDC.	2025-07-01 downloaded from the CCDC.
;
_cell_angle_alpha 90
_cell_angle_beta 104.941(5)
_cell_angle_gamma 90
_cell_formula_units_Z 4
_cell_length_a 14.018(3)
_cell_length_b 17.554(3)
_cell_length_c 7.8113(15)
_cell_measurement_reflns_used 2136
_cell_measurement_temperature 296(2)
_cell_measurement_theta_max 18.39
_cell_measurement_theta_min 2.77
_cell_volume 1857.2(6)
_computing_cell_refinement 'APEX3/SAINT (Br uker, 2016)'
_computing_data_collection 'APEX3 (Bruker, 2016)'
_computing_data_reduction 'SAINT/XPREP (Bruker, 2016)'
_computing_molecular_graphics 'Olex2 1.5 (Dolomanov et al., 2009)'
_computing_publication_material 'Olex2 1.5 (Dolomanov et al., 2009)'
_computing_structure_refinement 'SHELXL-2018/3 (Sheldrick, 2018)'
_computing_structure_solution 'SHELXT 2018/2 (Sheldrick, 2018)'
_diffrn_ambient_temperature 296(2)
_diffrn_detector_area_resol_mean 0
_diffrn_measured_fraction_theta_full 0.999
_diffrn_measured_fraction_theta_max 0.986
_diffrn_measurement_device_type 'Bruker KAPPA APEX-II CCD'
_diffrn_measurement_method '\f and \w scans'
_diffrn_radiation_type MoK\a
_diffrn_radiation_wavelength 0.71073
_diffrn_reflns_av_R_equivalents 0.1062
_diffrn_reflns_av_unetI/netI 0.0890
_diffrn_reflns_Laue_measured_fraction_full 0.999
_diffrn_reflns_Laue_measured_fraction_max 0.986
_diffrn_reflns_limit_h_max 18
_diffrn_reflns_limit_h_min -18
_diffrn_reflns_limit_k_max 23
_diffrn_reflns_limit_k_min -23
_diffrn_reflns_limit_l_max 10
_diffrn_reflns_limit_l_min -10
_diffrn_reflns_number 31352
_diffrn_reflns_point_group_measured_fraction_full 0.999
_diffrn_reflns_point_group_measured_fraction_max 0.986
_diffrn_reflns_theta_full 25.242
_diffrn_reflns_theta_max 28.471
_diffrn_reflns_theta_min 2.765
_diffrn_source 'sealed tube'
_exptl_absorpt_coefficient_mu 0.098
_exptl_absorpt_correction_T_max 0.997
_exptl_absorpt_correction_T_min 0.994
_exptl_absorpt_correction_type multi-scan
_exptl_absorpt_process_details 'SADABS (Bruker, 2016)'
_exptl_crystal_colour colourless
_exptl_crystal_colour_primary colourless
_exptl_crystal_density_diffrn 1.360
_exptl_crystal_density_meas 1.361
_exptl_crystal_density_method none
_exptl_crystal_description block
_exptl_crystal_F_000 800
_exptl_crystal_size_max 0.5
_exptl_crystal_size_mid 0.085
_exptl_crystal_size_min 0.03
_refine_diff_density_max 0.323
_refine_diff_density_min -0.233
_refine_diff_density_rms 0.052
_refine_ls_extinction_method none
_refine_ls_goodness_of_fit_ref 1.025
_refine_ls_hydrogen_treatment constr
_refine_ls_matrix_type full
_refine_ls_number_parameters 253
_refine_ls_number_reflns 4644
_refine_ls_number_restraints 0
_refine_ls_restrained_S_all 1.025
_refine_ls_R_factor_all 0.1613
_refine_ls_R_factor_gt 0.0664
_refine_ls_shift/su_max 0.000
_refine_ls_shift/su_mean 0.000
_refine_ls_structure_factor_coef Fsqd
_refine_ls_weighting_details 'w=1/[\s^2^(Fo^2^)+(0.0751P)^2^+0.0301P] where P=(Fo^2^+2Fc^2^)/3'
_refine_ls_weighting_scheme calc
_refine_ls_wR_factor_gt 0.1446
_refine_ls_wR_factor_ref 0.1789
_reflns_Friedel_coverage 0.000
_reflns_number_gt 2239
_reflns_number_total 4644
_reflns_threshold_expression 'I > 2\s(I)'
_cod_data_source_file d5sc00920k2.cif
_cod_data_source_block shelx
_cod_depositor_comments 'Adding full bibliography for 1574997.cif.'
_cod_original_cell_volume 1857.1(6)
_cod_database_code 1574997
_shelx_shelxl_version_number 2018/3
_shelx_space_group_comment
;
The symmetry employed for this shelxl refinement is uniquely defined
by the following loop, which should always be used as a source of
symmetry information in preference to the above space-group names.
They are only intended as comments.
;
_shelx_estimated_absorpt_t_max 0.997
_shelx_estimated_absorpt_t_min 0.953
_olex2_refinement_description
;
1.a Secondary CH2 refined with riding coordinates:
 C12(H12A,H12B)
1.b Me refined with riding coordinates:
 C13(H13A,H13B,H13C), C18(H18A,H18B,H18C), C21(H21A,H21B,H21C)
1.c Aromatic/amide H refined with riding coordinates:
 C1(H1), C2(H2), C6(H6), C7(H7), C8(H8), C16(H16), C20(H20), N1(H1A), N2(H2A)
;
_olex2_submission_special_instructions 'No special instructions were received'

loop_
_space_group_symop_operation_xyz
'x, y, z'
'-x, y+1/2, -z+1/2'
'-x, -y, -z'
'x, -y-1/2, z-1/2'

loop_
_atom_site_label
_atom_site_type_symbol
_atom_site_fract_x
_atom_site_fract_y
_atom_site_fract_z
_atom_site_U_iso_or_equiv
_atom_site_adp_type
_atom_site_occupancy
_atom_site_site_symmetry_order
_atom_site_calc_flag
_atom_site_refinement_flags_posn
_atom_site_refinement_flags_adp
_atom_site_refinement_flags_occupancy
_atom_site_disorder_assembly
_atom_site_disorder_group
C1 C 0.1026(2) 0.57821(17) 0.5884(4) 0.0448(7) Uani 1 1 d . . . . .
H1 H 0.107872 0.528775 0.549042 0.054 Uiso 1 1 calc R U . . .
C2 C 0.0231(2) 0.62623(18) 0.5345(4) 0.0545(8) Uani 1 1 d . . . . .
H2 H -0.035666 0.613890 0.452434 0.065 Uiso 1 1 calc R U . . .
C3 C 0.1352(2) 0.69245(16) 0.7307(4) 0.0446(7) Uani 1 1 d . . . . .
C4 C 0.1747(2) 0.61883(15) 0.7157(4) 0.0412(7) Uani 1 1 d . . . . .
C5 C 0.2688(2) 0.60136(16) 0.8175(4) 0.0412(7) Uani 1 1 d . . . . .
C6 C 0.1871(2) 0.74749(18) 0.8430(4) 0.0528(8) Uani 1 1 d . . . . .
H6 H 0.159937 0.795275 0.850925 0.063 Uiso 1 1 calc R U . . .
C7 C 0.2804(3) 0.72946(18) 0.9429(4) 0.0566(8) Uani 1 1 d . . . . .
H7 H 0.316801 0.765454 1.020162 0.068 Uiso 1 1 calc R U . . .
C8 C 0.3204(2) 0.65891(17) 0.9300(4) 0.0465(7) Uani 1 1 d . . . . .
H8 H 0.384030 0.648729 0.998025 0.056 Uiso 1 1 calc R U . . .
C9 C 0.30781(19) 0.52332(15) 0.8142(4) 0.0384(7) Uani 1 1 d . . . . .
C10 C 0.39780(19) 0.50038(15) 0.7906(3) 0.0384(6) Uani 1 1 d . . . . .
C11 C 0.4768(2) 0.54328(19) 0.7443(4) 0.0441(7) Uani 1 1 d . . . . .
C12 C 0.6352(2) 0.53003(17) 0.6905(4) 0.0509(8) Uani 1 1 d . . . . .
H12A H 0.665134 0.567336 0.779805 0.061 Uiso 1 1 calc R U . . .
H12B H 0.616104 0.555389 0.576382 0.061 Uiso 1 1 calc R U . . .
C13 C 0.7062(2) 0.4678(2) 0.6862(5) 0.0649(10) Uani 1 1 d . . . . .
H13A H 0.763930 0.488616 0.658869 0.097 Uiso 1 1 calc R U . . .
H13B H 0.724795 0.443226 0.799722 0.097 Uiso 1 1 calc R U . . .
H13C H 0.675968 0.431328 0.597144 0.097 Uiso 1 1 calc R U . . .
C14 C 0.32210(17) 0.39389(15) 0.8407(3) 0.0340(6) Uani 1 1 d . . . . .
C15 C 0.25893(18) 0.45503(14) 0.8464(3) 0.0345(6) Uani 1 1 d . . . . .
C16 C 0.16776(18) 0.44026(15) 0.8845(3) 0.0379(7) Uani 1 1 d . . . . .
H16 H 0.125145 0.479945 0.892415 0.045 Uiso 1 1 calc R U . . .
C17 C 0.14314(18) 0.36665(15) 0.9097(3) 0.0357(6) Uani 1 1 d . . . . .
C18 C -0.0107(2) 0.39899(18) 0.9684(5) 0.0619(9) Uani 1 1 d . . . . .
H18A H -0.067657 0.374750 0.990781 0.093 Uiso 1 1 calc R U . . .
H18B H 0.020325 0.430522 1.067503 0.093 Uiso 1 1 calc R U . . .
H18C H -0.030529 0.429829 0.863695 0.093 Uiso 1 1 calc R U . . .
C19 C 0.20815(19) 0.30552(15) 0.8991(3) 0.0370(6) Uani 1 1 d . . . . .
C20 C 0.29756(19) 0.31892(15) 0.8660(3) 0.0386(7) Uani 1 1 d . . . . .
H20 H 0.340573 0.279190 0.860577 0.046 Uiso 1 1 calc R U . . .
C21 C 0.2269(2) 0.17181(16) 0.8969(4) 0.0582(9) Uani 1 1 d . . . . .
H21A H 0.194493 0.126054 0.919069 0.087 Uiso 1 1 calc R U . . .
H21B H 0.231728 0.171824 0.776517 0.087 Uiso 1 1 calc R U . . .
H21C H 0.291855 0.174072 0.975753 0.087 Uiso 1 1 calc R U . . .
N1 N 0.04290(18) 0.69417(15) 0.6182(3) 0.0549(7) Uani 1 1 d . . . . .
H1A H 0.003377 0.732489 0.602775 0.066 Uiso 1 1 calc R U . . .
N2 N 0.40527(15) 0.42245(13) 0.8073(3) 0.0410(6) Uani 1 1 d . . . . .
H2A H 0.455206 0.395866 0.797931 0.049 Uiso 1 1 calc R U . . .
O2 O 0.47792(16) 0.61065(13) 0.7175(3) 0.0663(7) Uani 1 1 d . . . . .
O3 O 0.55000(13) 0.49643(11) 0.7317(3) 0.0490(5) Uani 1 1 d . . . . .
O4 O 0.05654(13) 0.34302(10) 0.9435(3) 0.0477(5) Uani 1 1 d . . . . .
O5 O 0.17166(13) 0.23584(10) 0.9253(3) 0.0488(5) Uani 1 1 d . . . . .
O1 O 0.5005(2) 0.70770(19) 1.3450(5) 0.1327(14) Uani 1 1 d . . . . .

loop_
_atom_site_aniso_label
_atom_site_aniso_U_11
_atom_site_aniso_U_22
_atom_site_aniso_U_33
_atom_site_aniso_U_23
_atom_site_aniso_U_13
_atom_site_aniso_U_12
C1 0.0522(18) 0.0374(17) 0.0468(18) -0.0002(14) 0.0164(14) 0.0009(14)
C2 0.059(2) 0.051(2) 0.054(2) 0.0049(16) 0.0142(16) 0.0038(16)
C3 0.0556(19) 0.0403(18) 0.0439(18) 0.0054(14) 0.0239(15) 0.0056(14)
C4 0.0466(17) 0.0387(17) 0.0414(17) 0.0031(13) 0.0171(14) -0.0039(13)
C5 0.0421(16) 0.0420(18) 0.0439(17) 0.0073(13) 0.0188(13) -0.0010(13)
C6 0.064(2) 0.047(2) 0.055(2) 0.0053(15) 0.0288(17) 0.0089(16)
C7 0.069(2) 0.054(2) 0.051(2) -0.0061(16) 0.0235(17) -0.0108(17)
C8 0.0485(17) 0.0462(19) 0.0459(18) 0.0008(14) 0.0139(14) -0.0053(14)
C9 0.0378(15) 0.0378(17) 0.0409(17) 0.0045(12) 0.0124(12) 0.0019(12)
C10 0.0389(15) 0.0374(17) 0.0392(16) 0.0032(12) 0.0107(12) -0.0005(12)
C11 0.0433(17) 0.050(2) 0.0412(17) 0.0047(15) 0.0147(13) -0.0029(15)
C12 0.0413(17) 0.067(2) 0.0457(18) 0.0061(15) 0.0134(14) -0.0130(15)
C13 0.0485(19) 0.086(3) 0.067(2) 0.0054(19) 0.0275(17) 0.0006(18)
C14 0.0304(14) 0.0380(16) 0.0332(15) 0.0013(11) 0.0078(11) 0.0034(11)
C15 0.0337(14) 0.0358(16) 0.0340(15) 0.0008(12) 0.0089(11) 0.0022(11)
C16 0.0357(15) 0.0378(17) 0.0420(16) 0.0014(12) 0.0133(12) 0.0070(12)
C17 0.0342(14) 0.0367(17) 0.0373(15) -0.0013(12) 0.0110(12) 0.0001(12)
C18 0.0522(19) 0.051(2) 0.097(3) 0.0010(18) 0.0459(19) 0.0054(15)
C19 0.0415(16) 0.0295(16) 0.0390(16) 0.0001(12) 0.0084(13) -0.0007(12)
C20 0.0365(15) 0.0352(16) 0.0446(17) 0.0004(13) 0.0117(13) 0.0092(12)
C21 0.072(2) 0.0312(18) 0.074(2) -0.0027(15) 0.0235(18) 0.0070(15)
N1 0.0516(16) 0.0525(18) 0.0621(18) 0.0094(14) 0.0172(14) 0.0146(13)
N2 0.0318(12) 0.0422(15) 0.0500(15) 0.0045(11) 0.0125(11) 0.0053(10)
O2 0.0672(15) 0.0514(15) 0.0910(18) 0.0121(12) 0.0396(13) -0.0024(11)
O3 0.0366(11) 0.0545(14) 0.0605(14) 0.0081(10) 0.0207(10) -0.0034(9)
O4 0.0417(11) 0.0341(12) 0.0753(15) -0.0017(10) 0.0296(10) -0.0020(9)
O5 0.0486(12) 0.0308(12) 0.0715(15) 0.0000(10) 0.0238(10) 0.0016(9)
O1 0.0725(19) 0.156(3) 0.168(3) -0.090(2) 0.029(2) 0.0101(19)

loop_
_atom_type_symbol
_atom_type_description
_atom_type_scat_dispersion_real
_atom_type_scat_dispersion_imag
_atom_type_scat_source
C C 0.0033 0.0016 'International Tables Vol C Tables 4.2.6.8 and 6.1.1.4'
H H 0.0000 0.0000 'International Tables Vol C Tables 4.2.6.8 and 6.1.1.4'
N N 0.0061 0.0033 'International Tables Vol C Tables 4.2.6.8 and 6.1.1.4'
O O 0.0106 0.0060 'International Tables Vol C Tables 4.2.6.8 and 6.1.1.4'

loop_
_geom_angle_atom_site_label_1
_geom_angle_atom_site_label_2
_geom_angle_atom_site_label_3
_geom_angle
_geom_angle_site_symmetry_1
_geom_angle_site_symmetry_3
_geom_angle_publ_flag
C2 C1 C4 106.4(3) . . ?
N1 C2 C1 110.1(3) . . ?
C6 C3 C4 122.4(3) . . ?
N1 C3 C4 107.0(3) . . ?
N1 C3 C6 130.7(3) . . ?
C1 C4 C3 107.0(3) . . ?
C5 C4 C1 133.9(3) . . ?
C5 C4 C3 119.1(3) . . ?
C4 C5 C8 117.3(3) . . ?
C4 C5 C9 119.7(2) . . ?
C8 C5 C9 122.9(3) . . ?
C7 C6 C3 117.9(3) . . ?
C6 C7 C8 120.8(3) . . ?
C7 C8 C5 122.5(3) . . ?
C10 C9 C5 128.9(2) . . ?
C10 C9 C15 105.9(2) . . ?
C15 C9 C5 125.2(2) . . ?
C9 C10 C11 131.3(3) . . ?
N2 C10 C9 109.1(2) . . ?
N2 C10 C11 119.5(2) . . ?
O2 C11 C10 126.6(3) . . ?
O2 C11 O3 123.2(3) . . ?
O3 C11 C10 110.2(3) . . ?
O3 C12 C13 107.7(2) . . ?
C20 C14 C15 122.8(2) . . ?
N2 C14 C15 107.8(2) . . ?
N2 C14 C20 129.5(2) . . ?
C14 C15 C9 107.5(2) . . ?
C14 C15 C16 118.8(2) . . ?
C16 C15 C9 133.7(2) . . ?
C17 C16 C15 118.8(2) . . ?
C16 C17 C19 121.1(2) . . ?
C16 C17 O4 125.7(2) . . ?
O4 C17 C19 113.2(2) . . ?
C20 C19 C17 120.9(2) . . ?
O5 C19 C17 113.4(2) . . ?
O5 C19 C20 125.6(2) . . ?
C19 C20 C14 117.7(2) . . ?
C2 N1 C3 109.5(3) . . ?
C14 N2 C10 109.8(2) . . ?
C11 O3 C12 117.4(2) . . ?
C17 O4 C18 118.2(2) . . ?
C19 O5 C21 116.6(2) . . ?

loop_
_geom_bond_atom_site_label_1
_geom_bond_atom_site_label_2
_geom_bond_distance
_geom_bond_site_symmetry_2
_geom_bond_publ_flag
C1 C2 1.373(4) . ?
C1 C4 1.415(4) . ?
C2 N1 1.354(4) . ?
C3 C4 1.423(4) . ?
C3 C6 1.380(4) . ?
C3 N1 1.363(4) . ?
C4 C5 1.388(4) . ?
C5 C8 1.410(4) . ?
C5 C9 1.478(4) . ?
C6 C7 1.376(4) . ?
C7 C8 1.374(4) . ?
C9 C10 1.381(4) . ?
C9 C15 1.435(4) . ?
C10 C11 1.459(4) . ?
C10 N2 1.376(3) . ?
C11 O2 1.202(3) . ?
C11 O3 1.338(3) . ?
C12 C13 1.484(4) . ?
C12 O3 1.441(3) . ?
C14 C15 1.399(3) . ?
C14 C20 1.387(3) . ?
C14 N2 1.355(3) . ?
C15 C16 1.409(3) . ?
C16 C17 1.365(4) . ?
C17 C19 1.424(4) . ?
C17 O4 1.372(3) . ?
C18 O4 1.409(3) . ?
C19 C20 1.364(4) . ?
C19 O5 1.361(3) . ?
C21 O5 1.414(3) . ?

loop_
_geom_hbond_atom_site_label_D
_geom_hbond_atom_site_label_H
_geom_hbond_atom_site_label_A
_geom_hbond_distance_DH
_geom_hbond_distance_HA
_geom_hbond_distance_DA
_geom_hbond_angle_DHA
_geom_hbond_site_symmetry_A
_geom_hbond_publ_flag
N1 H1A O4 0.86 2.11 2.942(3) 163.3 2_556 yes
N1 H1A O4 0.86 2.11 2.942(3) 163.3 2_556 yes
N1 H1A O5 0.86 2.41 3.028(3) 129.5 2_556 yes
N1 H1A O5 0.86 2.41 3.028(3) 129.5 2_556 yes
N2 H2A O1 0.86 2.30 3.032(4) 142.9 3_667 yes
N2 H2A O1 0.86 2.30 3.032(4) 142.9 3_667 yes

loop_
_geom_torsion_atom_site_label_1
_geom_torsion_atom_site_label_2
_geom_torsion_atom_site_label_3
_geom_torsion_atom_site_label_4
_geom_torsion
_geom_torsion_site_symmetry_1
_geom_torsion_site_symmetry_2
_geom_torsion_site_symmetry_3
_geom_torsion_site_symmetry_4
_geom_torsion_publ_flag
C1 C2 N1 C3 -0.7(3) . . . . ?
C1 C4 C5 C8 178.6(3) . . . . ?
C1 C4 C5 C9 -5.7(5) . . . . ?
C2 C1 C4 C3 -1.3(3) . . . . ?
C2 C1 C4 C5 179.5(3) . . . . ?
C3 C4 C5 C8 -0.6(4) . . . . ?
C3 C4 C5 C9 175.2(2) . . . . ?
C3 C6 C7 C8 0.4(4) . . . . ?
C4 C1 C2 N1 1.2(3) . . . . ?
C4 C3 C6 C7 0.1(4) . . . . ?
C4 C3 N1 C2 -0.1(3) . . . . ?
C4 C5 C8 C7 1.0(4) . . . . ?
C4 C5 C9 C10 130.9(3) . . . . ?
C4 C5 C9 C15 -53.0(4) . . . . ?
C5 C9 C10 C11 -7.2(5) . . . . ?
C5 C9 C10 N2 176.5(3) . . . . ?
C5 C9 C15 C14 -176.8(3) . . . . ?
C5 C9 C15 C16 1.1(5) . . . . ?
C6 C3 C4 C1 -179.3(3) . . . . ?
C6 C3 C4 C5 0.0(4) . . . . ?
C6 C3 N1 C2 -180.0(3) . . . . ?
C6 C7 C8 C5 -0.9(4) . . . . ?
C8 C5 C9 C10 -53.6(4) . . . . ?
C8 C5 C9 C15 122.5(3) . . . . ?
C9 C5 C8 C7 -174.6(3) . . . . ?
C9 C10 C11 O2 0.4(5) . . . . ?
C9 C10 C11 O3 -178.5(3) . . . . ?
C9 C10 N2 C14 0.2(3) . . . . ?
C9 C15 C16 C17 -179.6(3) . . . . ?
C10 C9 C15 C14 0.0(3) . . . . ?
C10 C9 C15 C16 178.0(3) . . . . ?
C10 C11 O3 C12 -178.7(2) . . . . ?
C11 C10 N2 C14 -176.6(2) . . . . ?
C13 C12 O3 C11 179.2(2) . . . . ?
C14 C15 C16 C17 -1.8(4) . . . . ?
C15 C9 C10 C11 176.1(3) . . . . ?
C15 C9 C10 N2 -0.1(3) . . . . ?
C15 C14 C20 C19 -0.6(4) . . . . ?
C15 C14 N2 C10 -0.2(3) . . . . ?
C15 C16 C17 C19 0.4(4) . . . . ?
C15 C16 C17 O4 -178.4(2) . . . . ?
C16 C17 C19 C20 1.0(4) . . . . ?
C16 C17 C19 O5 -179.2(2) . . . . ?
C16 C17 O4 C18 -5.2(4) . . . . ?
C17 C19 C20 C14 -0.9(4) . . . . ?
C17 C19 O5 C21 173.0(2) . . . . ?
C19 C17 O4 C18 175.9(3) . . . . ?
C20 C14 C15 C9 -179.8(2) . . . . ?
C20 C14 C15 C16 1.9(4) . . . . ?
C20 C14 N2 C10 179.7(3) . . . . ?
C20 C19 O5 C21 -7.2(4) . . . . ?
N1 C3 C4 C1 0.9(3) . . . . ?
N1 C3 C4 C5 -179.8(2) . . . . ?
N1 C3 C6 C7 179.9(3) . . . . ?
N2 C10 C11 O2 176.3(3) . . . . ?
N2 C10 C11 O3 -2.6(4) . . . . ?
N2 C14 C15 C9 0.1(3) . . . . ?
N2 C14 C15 C16 -178.2(2) . . . . ?
N2 C14 C20 C19 179.6(3) . . . . ?
O2 C11 O3 C12 2.4(4) . . . . ?
O4 C17 C19 C20 179.9(2) . . . . ?
O4 C17 C19 O5 -0.2(3) . . . . ?
O5 C19 C20 C14 179.3(2) . . . . ?
